data_4033055
loop_
_publ_author_name
'Sha, Wanxing'
'Zhang, Wenzhong'
'Ni, Shengyang'
'Mei, Haibo'
'Han, Jianlin'
'Pan, Yi'

_publ_section_title
;
 Photoredox-Catalyzed Cascade Difluoroalkylation and Intramolecular
 Cyclization for Construction of Fluorinated \g-Butyrolactones.
;
_journal_issue 18
_journal_name_full 'The Journal of organic chemistry'
_journal_page_first 9824
_journal_page_last 9831
_journal_paper_doi 10.1021/acs.joc.7b01279
_journal_volume 82
_journal_year 2017
_chemical_formula_sum 'C13 H12 F2 O4'
_chemical_formula_weight 270.23
_space_group_crystal_system monoclinic
_space_group_IT_number 14
_space_group_name_Hall '-P 2ybc'
_space_group_name_H-M_alt 'P 1 21/c 1'
_symmetry_space_group_name_Hall '-P 2ybc'
_symmetry_space_group_name_H-M 'P 1 21/c 1'
_atom_sites_solution_hydrogens geom
_audit_creation_method SHELXL-2014/7
_cell_angle_alpha 90
_cell_angle_beta 104.996(4)
_cell_angle_gamma 90
_cell_formula_units_Z 4
_cell_length_a 13.9502(16)
_cell_length_b 7.9101(9)
_cell_length_c 11.5513(15)
_cell_measurement_reflns_used 4495
_cell_measurement_temperature 296(2)
_cell_measurement_theta_max 27.48
_cell_measurement_theta_min 3.02
_cell_volume 1231.2(3)
_computing_cell_refinement 'Bruker SAINT'
_computing_data_collection 'Bruker APEX2'
_computing_data_reduction 'Bruker SAINT'
_computing_molecular_graphics 'Bruker SHELXTL'
_computing_publication_material 'Bruker SHELXTL'
_computing_structure_refinement 'SHELXL-2014 (Sheldrick 2014)'
_computing_structure_solution 'SHELXS-97 (Sheldrick 2008)'
_diffrn_ambient_temperature 296(2)
_diffrn_measured_fraction_theta_full 0.994
_diffrn_measured_fraction_theta_max 0.994
_diffrn_measurement_device_type 'Bruker APEX-II CCD'
_diffrn_measurement_method '\f and \w scans'
_diffrn_radiation_type MoK\a
_diffrn_radiation_wavelength 0.71073
_diffrn_reflns_av_R_equivalents 0.0384
_diffrn_reflns_av_unetI/netI 0.0324
_diffrn_reflns_Laue_measured_fraction_full 0.994
_diffrn_reflns_Laue_measured_fraction_max 0.994
_diffrn_reflns_limit_h_max 15
_diffrn_reflns_limit_h_min -16
_diffrn_reflns_limit_k_max 9
_diffrn_reflns_limit_k_min -9
_diffrn_reflns_limit_l_max 13
_diffrn_reflns_limit_l_min -12
_diffrn_reflns_number 8495
_diffrn_reflns_point_group_measured_fraction_full 0.994
_diffrn_reflns_point_group_measured_fraction_max 0.994
_diffrn_reflns_theta_full 25.009
_diffrn_reflns_theta_max 25.009
_diffrn_reflns_theta_min 3.023
_exptl_absorpt_coefficient_mu 0.127
_exptl_crystal_colour
;
;
_exptl_crystal_density_diffrn 1.458
_exptl_crystal_description
;
;
_exptl_crystal_F_000 560
_exptl_crystal_size_max 0.250
_exptl_crystal_size_mid 0.220
_exptl_crystal_size_min 0.190
_refine_diff_density_max 0.210
_refine_diff_density_min -0.217
_refine_diff_density_rms 0.040
_refine_ls_extinction_method none
_refine_ls_goodness_of_fit_ref 1.034
_refine_ls_hydrogen_treatment constr
_refine_ls_matrix_type full
_refine_ls_number_parameters 173
_refine_ls_number_reflns 2159
_refine_ls_number_restraints 0
_refine_ls_restrained_S_all 1.034
_refine_ls_R_factor_all 0.0448
_refine_ls_R_factor_gt 0.0376
_refine_ls_shift/su_max 0.000
_refine_ls_shift/su_mean 0.000
_refine_ls_structure_factor_coef Fsqd
_refine_ls_weighting_details 'w=1/[\s^2^(Fo^2^)+(0.0466P)^2^+0.4647P] where P=(Fo^2^+2Fc^2^)/3'
_refine_ls_weighting_scheme calc
_refine_ls_wR_factor_gt 0.0948
_refine_ls_wR_factor_ref 0.0994
_reflns_Friedel_coverage 0.000
_reflns_number_gt 1853
_reflns_number_total 2159
_reflns_threshold_expression 'I > 2\s(I)'
_cod_data_source_file jo7b01279_si_002.cif
_cod_data_source_block 2_a
_cod_database_code 4033055
_shelx_shelxl_version_number 2014/7
_shelx_space_group_comment
;
The symmetry employed for this shelxl refinement is uniquely defined
by the following loop, which should always be used as a source of
symmetry information in preference to the above space-group names.
They are only intended as comments.
;
_shelx_estimated_absorpt_t_min 0.969
_shelx_estimated_absorpt_t_max 0.976

loop_
_space_group_symop_operation_xyz
'x, y, z'
'-x, y+1/2, -z+1/2'
'-x, -y, -z'
'x, -y-1/2, z-1/2'

loop_
_atom_site_label
_atom_site_type_symbol
_atom_site_fract_x
_atom_site_fract_y
_atom_site_fract_z
_atom_site_U_iso_or_equiv
_atom_site_adp_type
_atom_site_occupancy
_atom_site_site_symmetry_order
_atom_site_calc_flag
_atom_site_refinement_flags_posn
_atom_site_refinement_flags_adp
C1 C 0.83793(10) 0.45710(18) 0.41512(14) 0.0226(3) Uani 1 1 d . .
C2 C 0.82944(11) 0.6233(2) 0.37604(16) 0.0315(4) Uani 1 1 d . .
H2 H 0.7995 0.6502 0.2965 0.038 Uiso 1 1 calc R U
C3 C 0.86719(12) 0.7477(2) 0.45964(18) 0.0384(4) Uani 1 1 d . .
H3 H 0.8622 0.8604 0.4358 0.046 Uiso 1 1 calc R U
C4 C 0.91245(12) 0.7079(2) 0.57862(18) 0.0383(4) Uani 1 1 d . .
H4 H 0.9368 0.7942 0.6329 0.046 Uiso 1 1 calc R U
C5 C 0.92171(11) 0.5423(2) 0.61709(15) 0.0314(4) Uani 1 1 d . .
H5 H 0.9519 0.5147 0.6964 0.038 Uiso 1 1 calc R U
C6 C 0.88411(10) 0.41862(19) 0.53249(13) 0.0236(3) Uani 1 1 d . .
C7 C 0.88482(11) 0.2340(2) 0.54602(13) 0.0248(3) Uani 1 1 d . .
C8 C 0.80538(11) 0.29594(18) 0.34786(13) 0.0234(3) Uani 1 1 d . .
H8 H 0.8379 0.2834 0.2826 0.028 Uiso 1 1 calc R U
C9 C 0.69281(11) 0.28254(19) 0.29926(13) 0.0257(4) Uani 1 1 d . .
H9A H 0.6636 0.2643 0.3659 0.031 Uiso 1 1 calc R U
H9B H 0.6677 0.3892 0.2621 0.031 Uiso 1 1 calc R U
C10 C 0.65954(12) 0.1428(2) 0.20922(14) 0.0299(4) Uani 1 1 d . .
C11 C 0.54629(12) 0.1225(2) 0.17197(14) 0.0315(4) Uani 1 1 d . .
C12 C 0.39721(11) 0.2369(2) 0.05153(16) 0.0380(4) Uani 1 1 d . .
H12A H 0.3734 0.2634 0.1213 0.046 Uiso 1 1 calc R U
H12B H 0.3686 0.1300 0.0187 0.046 Uiso 1 1 calc R U
C13 C 0.36896(14) 0.3732(3) -0.0398(2) 0.0568(6) Uani 1 1 d . .
H13A H 0.3983 0.4780 -0.0064 0.085 Uiso 1 1 calc R U
H13B H 0.2980 0.3846 -0.0634 0.085 Uiso 1 1 calc R U
H13C H 0.3923 0.3449 -0.1086 0.085 Uiso 1 1 calc R U
F1 F 0.69924(7) -0.00839(12) 0.25322(10) 0.0452(3) Uani 1 1 d . .
F2 F 0.69302(7) 0.17191(14) 0.10975(9) 0.0427(3) Uani 1 1 d . .
O1 O 0.83929(8) 0.16498(12) 0.43745(9) 0.0275(3) Uani 1 1 d . .
O2 O 0.91706(9) 0.14620(15) 0.63240(10) 0.0362(3) Uani 1 1 d . .
O3 O 0.50356(10) 0.0293(2) 0.22286(14) 0.0593(4) Uani 1 1 d . .
O4 O 0.50599(8) 0.22684(15) 0.08468(10) 0.0338(3) Uani 1 1 d . .

loop_
_atom_site_aniso_label
_atom_site_aniso_U_11
_atom_site_aniso_U_22
_atom_site_aniso_U_33
_atom_site_aniso_U_23
_atom_site_aniso_U_13
_atom_site_aniso_U_12
C1 0.0183(7) 0.0216(8) 0.0273(8) 0.0006(6) 0.0049(6) 0.0013(6)
C2 0.0257(8) 0.0254(8) 0.0399(9) 0.0074(7) 0.0026(7) 0.0028(7)
C3 0.0274(9) 0.0209(8) 0.0653(13) 0.0000(8) 0.0089(8) 0.0010(7)
C4 0.0262(9) 0.0303(9) 0.0560(12) -0.0177(8) 0.0062(8) -0.0026(7)
C5 0.0229(8) 0.0360(9) 0.0334(9) -0.0080(7) 0.0037(6) -0.0002(7)
C6 0.0174(7) 0.0262(8) 0.0264(8) -0.0017(6) 0.0044(6) 0.0018(6)
C7 0.0226(8) 0.0265(8) 0.0243(8) 0.0017(7) 0.0043(6) 0.0028(6)
C8 0.0261(8) 0.0219(8) 0.0215(8) 0.0027(6) 0.0047(6) 0.0029(6)
C9 0.0248(8) 0.0250(8) 0.0253(8) 0.0001(6) 0.0032(6) 0.0017(6)
C10 0.0293(8) 0.0293(9) 0.0295(9) 0.0013(7) 0.0046(7) -0.0008(7)
C11 0.0315(9) 0.0318(9) 0.0290(9) -0.0032(7) 0.0038(7) -0.0060(7)
C12 0.0219(8) 0.0479(11) 0.0406(10) -0.0015(8) 0.0017(7) -0.0060(7)
C13 0.0317(10) 0.0762(16) 0.0571(13) 0.0217(12) 0.0020(9) 0.0032(10)
F1 0.0416(6) 0.0253(5) 0.0598(7) -0.0062(5) -0.0030(5) 0.0027(4)
F2 0.0306(5) 0.0668(7) 0.0319(6) -0.0123(5) 0.0101(4) -0.0067(5)
O1 0.0327(6) 0.0188(5) 0.0269(6) 0.0017(4) 0.0001(5) 0.0027(4)
O2 0.0402(7) 0.0355(7) 0.0294(6) 0.0101(5) 0.0031(5) 0.0065(5)
O3 0.0385(7) 0.0705(10) 0.0639(10) 0.0286(8) 0.0044(7) -0.0166(7)
O4 0.0236(6) 0.0416(7) 0.0344(7) 0.0045(5) 0.0041(5) -0.0038(5)

loop_
_atom_type_symbol
_atom_type_description
_atom_type_scat_dispersion_real
_atom_type_scat_dispersion_imag
_atom_type_scat_source
C C 0.0033 0.0016 'International Tables Vol C Tables 4.2.6.8 and 6.1.1.4'
H H 0.0000 0.0000 'International Tables Vol C Tables 4.2.6.8 and 6.1.1.4'
F F 0.0171 0.0103 'International Tables Vol C Tables 4.2.6.8 and 6.1.1.4'
O O 0.0106 0.0060 'International Tables Vol C Tables 4.2.6.8 and 6.1.1.4'

loop_
_geom_angle_atom_site_label_1
_geom_angle_atom_site_label_2
_geom_angle_atom_site_label_3
_geom_angle
C6 C1 C2 120.65(14)
C6 C1 C8 108.90(13)
C2 C1 C8 130.43(14)
C3 C2 C1 117.56(16)
C3 C2 H2 121.2
C1 C2 H2 121.2
C2 C3 C4 121.43(16)
C2 C3 H3 119.3
C4 C3 H3 119.3
C5 C4 C3 120.92(16)
C5 C4 H4 119.5
C3 C4 H4 119.5
C4 C5 C6 117.15(16)
C4 C5 H5 121.4
C6 C5 H5 121.4
C1 C6 C5 122.27(15)
C1 C6 C7 108.26(13)
C5 C6 C7 129.47(14)
O2 C7 O1 121.12(14)
O2 C7 C6 130.75(15)
O1 C7 C6 108.13(12)
O1 C8 C1 103.74(11)
O1 C8 C9 109.03(12)
C1 C8 C9 113.17(12)
O1 C8 H8 110.2
C1 C8 H8 110.2
C9 C8 H8 110.2
C10 C9 C8 114.09(13)
C10 C9 H9A 108.7
C8 C9 H9A 108.7
C10 C9 H9B 108.7
C8 C9 H9B 108.7
H9A C9 H9B 107.6
F1 C10 F2 105.52(13)
F1 C10 C9 111.36(12)
F2 C10 C9 110.21(13)
F1 C10 C11 107.63(13)
F2 C10 C11 109.44(12)
C9 C10 C11 112.41(13)
O3 C11 O4 126.70(16)
O3 C11 C10 122.37(15)
O4 C11 C10 110.81(13)
O4 C12 C13 106.88(14)
O4 C12 H12A 110.3
C13 C12 H12A 110.3
O4 C12 H12B 110.3
C13 C12 H12B 110.3
H12A C12 H12B 108.6
C12 C13 H13A 109.5
C12 C13 H13B 109.5
H13A C13 H13B 109.5
C12 C13 H13C 109.5
H13A C13 H13C 109.5
H13B C13 H13C 109.5
C7 O1 C8 110.96(11)
C11 O4 C12 116.31(13)

loop_
_geom_bond_atom_site_label_1
_geom_bond_atom_site_label_2
_geom_bond_distance
C1 C6 1.376(2)
C1 C2 1.385(2)
C1 C8 1.501(2)
C2 C3 1.384(2)
C2 H2 0.9300
C3 C4 1.392(3)
C3 H3 0.9300
C4 C5 1.379(3)
C4 H4 0.9300
C5 C6 1.386(2)
C5 H5 0.9300
C6 C7 1.469(2)
C7 O2 1.2031(18)
C7 O1 1.3645(18)
C8 O1 1.4541(17)
C8 C9 1.528(2)
C8 H8 0.9800
C9 C10 1.506(2)
C9 H9A 0.9700
C9 H9B 0.9700
C10 F1 1.3600(19)
C10 F2 1.3670(19)
C10 C11 1.535(2)
C11 O3 1.194(2)
C11 O4 1.312(2)
C12 O4 1.4680(19)
C12 C13 1.489(3)
C12 H12A 0.9700
C12 H12B 0.9700
C13 H13A 0.9600
C13 H13B 0.9600
C13 H13C 0.9600
